data_7118732
loop_
_publ_author_name
'Swapna, Battini'
'Suresh, Kuthuru'
'Nangia, Ashwini'

_publ_section_title
;
 Color polymorphs of aldose reductase inhibitor epalrestat:
 configurational, conformational and synthon differences.
;
_journal_issue 21
_journal_name_full 'Chemical communications (Cambridge, England)'
_journal_page_first 4037
_journal_page_last 4040
_journal_paper_doi 10.1039/c6cc00697c
_journal_volume 52
_journal_year 2016
_chemical_compound_source synthetic
_chemical_formula_moiety 'C15 H13 N O3 S2'
_chemical_formula_sum 'C15 H13 N O3 S2'
_chemical_formula_weight 319.38
_chemical_melting_point 494.57
_chemical_name_common Epalrestat
_chemical_name_systematic
; 
 5-[(1Z, 2E)-2-methyl-3-phenylpropenylidene]-4-oxo2-thioxo-3-thiazolidineacetic acid 
;
_space_group_crystal_system monoclinic
_space_group_IT_number 15
_space_group_name_Hall '-C 2yc'
_space_group_name_H-M_alt 'C 1 2/c 1'
_symmetry_space_group_name_Hall '-C 2yc'
_symmetry_space_group_name_H-M 'C 1 2/c 1'
_atom_sites_solution_hydrogens geom
_audit_creation_method SHELXL-2014/7
_audit_update_record
;
2016-01-20 deposited with the CCDC.
2016-02-09 downloaded from the CCDC.
;
_cell_angle_alpha 90
_cell_angle_beta 100.747(3)
_cell_angle_gamma 90
_cell_formula_units_Z 8
_cell_length_a 13.7384(4)
_cell_length_b 9.1063(3)
_cell_length_c 24.1429(7)
_cell_measurement_reflns_used 6211
_cell_measurement_temperature 298(2)
_cell_measurement_theta_max 71.6170
_cell_measurement_theta_min 3.2840
_cell_volume 2967.44(16)
_computing_cell_refinement
;
CrysAlisPro, Agilent Technologies,
Version 1.171.36.28 (release 01-02-2013 CrysAlis171 .NET)
(compiled Feb  1 2013,16:14:44)
;
_computing_data_collection
;
CrysAlisPro, Agilent Technologies,
Version 1.171.36.28 (release 01-02-2013 CrysAlis171 .NET)
(compiled Feb  1 2013,16:14:44)
;
_computing_data_reduction
;
CrysAlisPro, Agilent Technologies,
Version 1.171.36.28 (release 01-02-2013 CrysAlis171 .NET)
(compiled Feb  1 2013,16:14:44)
;
_computing_structure_refinement 'SHELXL-2014/7 (Sheldrick, 2014)'
_diffrn_ambient_temperature 298(2)
_diffrn_measured_fraction_theta_full 1.000
_diffrn_measured_fraction_theta_max 1.000
_diffrn_measurement_device_type 'Xcalibur, Eos, Gemini'
_diffrn_measurement_method '\w scans'
_diffrn_radiation_type CuK\a
_diffrn_radiation_wavelength 1.54184
_diffrn_reflns_av_R_equivalents 0.1006
_diffrn_reflns_av_unetI/netI 0.0526
_diffrn_reflns_laue_measured_fraction_full 1.000
_diffrn_reflns_laue_measured_fraction_max 1.000
_diffrn_reflns_limit_h_max 9
_diffrn_reflns_limit_h_min -16
_diffrn_reflns_limit_k_max 10
_diffrn_reflns_limit_k_min -10
_diffrn_reflns_limit_l_max 28
_diffrn_reflns_limit_l_min -27
_diffrn_reflns_number 10378
_diffrn_reflns_point_group_measured_fraction_full 1.000
_diffrn_reflns_point_group_measured_fraction_max 1.000
_diffrn_reflns_theta_full 66.598
_diffrn_reflns_theta_max 66.598
_diffrn_reflns_theta_min 3.727
_exptl_absorpt_coefficient_mu 3.338
_exptl_absorpt_correction_T_max 1.00000
_exptl_absorpt_correction_T_min 0.90137
_exptl_absorpt_correction_type multi-scan
_exptl_absorpt_process_details
;
CrysAlisPro, Agilent Technologies,
Version 1.171.36.28 (release 01-02-2013 CrysAlis171 .NET)
(compiled Feb  1 2013,16:14:44)
Empirical absorption correction using spherical harmonics,
 implemented in SCALE3 ABSPACK scaling algorithm.
;
_exptl_crystal_colour Red
_exptl_crystal_density_diffrn 1.430
_exptl_crystal_description Diamond
_exptl_crystal_F_000 1328
_exptl_crystal_recrystallization_method 'Re-crystallisation from solvent: 2-propanol '
_refine_diff_density_max 0.609
_refine_diff_density_min -0.413
_refine_diff_density_rms 0.088
_refine_ls_extinction_coef 0.0037(3)
_refine_ls_extinction_expression Fc^*^=kFc[1+0.001xFc^2^\l^3^/sin(2\q)]^-1/4^
_refine_ls_extinction_method 'SHELXL-2014/7 (Sheldrick 2014'
_refine_ls_goodness_of_fit_ref 1.087
_refine_ls_hydrogen_treatment constr
_refine_ls_matrix_type full
_refine_ls_number_parameters 193
_refine_ls_number_reflns 2625
_refine_ls_number_restraints 0
_refine_ls_restrained_S_all 1.087
_refine_ls_R_factor_all 0.0583
_refine_ls_R_factor_gt 0.0558
_refine_ls_shift/su_max 0.001
_refine_ls_shift/su_mean 0.000
_refine_ls_structure_factor_coef Fsqd
_refine_ls_weighting_details 'w=1/[\s^2^(Fo^2^)+(0.0907P)^2^+3.7589P] where P=(Fo^2^+2Fc^2^)/3'
_refine_ls_weighting_scheme calc
_refine_ls_wR_factor_gt 0.1514
_refine_ls_wR_factor_ref 0.1550
_reflns_Friedel_coverage 0.000
_reflns_number_gt 2441
_reflns_number_total 2625
_reflns_threshold_expression 'I > 2\s(I)'
_cod_data_source_file c6cc00697c2.cif
_cod_data_source_block EPR-Form-II
_cod_depositor_comments 'Adding full bibliography for 7118731--7118734.cif.'
_cod_original_cell_volume 2967.44(15)
_cod_database_code 7118732
_shelx_shelxl_version_number 2014/7
_shelx_space_group_comment
;
The symmetry employed for this shelxl refinement is uniquely defined
by the following loop, which should always be used as a source of
symmetry information in preference to the above space-group names.
They are only intended as comments.
;

loop_
_space_group_symop_operation_xyz
'x, y, z'
'-x, y, -z+1/2'
'x+1/2, y+1/2, z'
'-x+1/2, y+1/2, -z+1/2'
'-x, -y, -z'
'x, -y, z-1/2'
'-x+1/2, -y+1/2, -z'
'x+1/2, -y+1/2, z-1/2'

loop_
_atom_site_label
_atom_site_type_symbol
_atom_site_fract_x
_atom_site_fract_y
_atom_site_fract_z
_atom_site_U_iso_or_equiv
_atom_site_adp_type
_atom_site_occupancy
_atom_site_site_symmetry_order
_atom_site_calc_flag
_atom_site_refinement_flags_posn
_atom_site_refinement_flags_adp
S1 S 0.64493(5) 1.04457(7) 0.54154(3) 0.0374(3) Uani 1 1 d . .
S2 S 0.50782(5) 1.11933(8) 0.61835(3) 0.0463(3) Uani 1 1 d . .
N1 N 0.66630(14) 0.9432(2) 0.64200(8) 0.0262(5) Uani 1 1 d . .
O1 O 0.80170(13) 0.7927(2) 0.64912(7) 0.0371(5) Uani 1 1 d . .
O3 O 0.6497(2) 1.0469(3) 0.78305(9) 0.0598(7) Uani 1 1 d . .
H3A H 0.6725 1.1153 0.8035 0.090 Uiso 1 1 calc R U
C7 C 0.92166(18) 0.8705(3) 0.46845(10) 0.0294(5) Uani 1 1 d . .
H7 H 0.9597 0.8146 0.4967 0.035 Uiso 1 1 calc R U
C10 C 0.82028(17) 0.8890(3) 0.53781(9) 0.0259(5) Uani 1 1 d . .
H10 H 0.8678 0.8282 0.5587 0.031 Uiso 1 1 calc R U
C13 C 0.74469(17) 0.8787(2) 0.62197(9) 0.0239(5) Uani 1 1 d . .
C15 C 0.68115(19) 1.0561(3) 0.73473(11) 0.0350(6) Uani 1 1 d . .
C8 C 0.83749(17) 0.9252(3) 0.48194(9) 0.0270(5) Uani 1 1 d . .
C1 C 0.96303(18) 0.8841(3) 0.41732(10) 0.0281(5) Uani 1 1 d . .
C2 C 0.9392(2) 0.9934(3) 0.37630(13) 0.0467(7) Uani 1 1 d . .
H2 H 0.8922 1.0640 0.3804 0.056 Uiso 1 1 calc R U
O2 O 0.72722(18) 1.1570(3) 0.72098(9) 0.0574(6) Uani 1 1 d . .
C12 C 0.60561(19) 1.0335(3) 0.60571(11) 0.0302(5) Uani 1 1 d . .
C14 C 0.65119(19) 0.9214(3) 0.69939(10) 0.0306(5) Uani 1 1 d . .
H14B H 0.6900 0.8380 0.7159 0.037 Uiso 1 1 calc R U
H14A H 0.5819 0.8999 0.6990 0.037 Uiso 1 1 calc R U
C11 C 0.74654(17) 0.9293(2) 0.56420(9) 0.0247(5) Uani 1 1 d . .
C6 C 1.03667(19) 0.7844(3) 0.40987(11) 0.0373(6) Uani 1 1 d . .
H6 H 1.0560 0.7123 0.4370 0.045 Uiso 1 1 calc R U
C4 C 1.0552(2) 0.8965(4) 0.32305(11) 0.0459(7) Uani 1 1 d . .
H4 H 1.0850 0.8998 0.2915 0.055 Uiso 1 1 calc R U
C9 C 0.7605(2) 1.0083(4) 0.44232(12) 0.0494(8) Uani 1 1 d . .
H9C H 0.7692 1.1117 0.4494 0.074 Uiso 1 1 calc R U
H9A H 0.6958 0.9793 0.4479 0.074 Uiso 1 1 calc R U
H9B H 0.7668 0.9874 0.4042 0.074 Uiso 1 1 calc R U
C3 C 0.9845(3) 0.9979(4) 0.32990(13) 0.0520(8) Uani 1 1 d . .
H3 H 0.9668 1.0707 0.3029 0.062 Uiso 1 1 calc R U
C5 C 1.0815(2) 0.7899(4) 0.36341(12) 0.0463(7) Uani 1 1 d . .
H5 H 1.1297 0.7212 0.3593 0.056 Uiso 1 1 calc R U

loop_
_atom_site_aniso_label
_atom_site_aniso_U_11
_atom_site_aniso_U_22
_atom_site_aniso_U_33
_atom_site_aniso_U_23
_atom_site_aniso_U_13
_atom_site_aniso_U_12
S1 0.0467(4) 0.0439(4) 0.0232(4) 0.0103(2) 0.0104(3) 0.0182(3)
S2 0.0488(5) 0.0483(5) 0.0457(5) 0.0059(3) 0.0187(3) 0.0224(3)
N1 0.0341(11) 0.0245(10) 0.0211(10) -0.0018(7) 0.0082(8) 0.0020(8)
O1 0.0398(10) 0.0438(10) 0.0292(9) 0.0141(8) 0.0107(7) 0.0130(8)
O3 0.0965(19) 0.0610(14) 0.0310(11) -0.0158(10) 0.0354(12) -0.0179(13)
C7 0.0368(13) 0.0291(12) 0.0225(11) -0.0003(9) 0.0058(10) -0.0029(10)
C10 0.0318(11) 0.0270(12) 0.0189(11) -0.0005(9) 0.0044(9) -0.0013(9)
C13 0.0306(11) 0.0234(11) 0.0188(11) -0.0008(8) 0.0074(9) -0.0014(9)
C15 0.0395(13) 0.0436(15) 0.0244(12) -0.0065(11) 0.0126(10) -0.0025(11)
C8 0.0326(12) 0.0295(11) 0.0194(11) -0.0028(9) 0.0058(9) -0.0042(10)
C1 0.0340(12) 0.0292(12) 0.0210(11) -0.0032(9) 0.0050(9) -0.0054(9)
C2 0.0606(18) 0.0424(16) 0.0422(17) 0.0085(13) 0.0226(14) 0.0089(14)
O2 0.0737(15) 0.0611(14) 0.0439(12) -0.0219(11) 0.0277(11) -0.0314(12)
C12 0.0383(13) 0.0267(12) 0.0264(12) -0.0011(9) 0.0079(10) 0.0011(10)
C14 0.0406(13) 0.0316(12) 0.0225(12) 0.0004(10) 0.0134(10) -0.0005(10)
C11 0.0327(12) 0.0232(11) 0.0181(11) 0.0000(8) 0.0045(9) -0.0011(9)
C6 0.0387(13) 0.0469(15) 0.0267(13) 0.0009(11) 0.0073(10) 0.0062(11)
C4 0.0488(16) 0.067(2) 0.0244(13) -0.0065(13) 0.0148(11) -0.0079(14)
C9 0.0494(16) 0.075(2) 0.0250(14) 0.0070(14) 0.0099(12) 0.0162(15)
C3 0.069(2) 0.0574(19) 0.0331(15) 0.0137(14) 0.0200(14) 0.0040(16)
C5 0.0431(15) 0.0640(19) 0.0340(15) -0.0070(13) 0.0129(11) 0.0083(14)

loop_
_atom_type_symbol
_atom_type_description
_atom_type_scat_dispersion_real
_atom_type_scat_dispersion_imag
_atom_type_scat_source
C C 0.0181 0.0091 'International Tables Vol C Tables 4.2.6.8 and 6.1.1.4'
H H 0.0000 0.0000 'International Tables Vol C Tables 4.2.6.8 and 6.1.1.4'
N N 0.0311 0.0180 'International Tables Vol C Tables 4.2.6.8 and 6.1.1.4'
O O 0.0492 0.0322 'International Tables Vol C Tables 4.2.6.8 and 6.1.1.4'
S S 0.3331 0.5567 'International Tables Vol C Tables 4.2.6.8 and 6.1.1.4'

loop_
_geom_angle_atom_site_label_1
_geom_angle_atom_site_label_2
_geom_angle_atom_site_label_3
_geom_angle
C12 S1 C11 92.81(11)
C12 N1 C13 116.8(2)
C12 N1 C14 121.0(2)
C13 N1 C14 122.12(19)
C15 O3 H3A 109.5
C8 C7 C1 131.2(2)
C8 C7 H7 114.4
C1 C7 H7 114.4
C11 C10 C8 130.3(2)
C11 C10 H10 114.8
C8 C10 H10 114.8
O1 C13 N1 123.4(2)
O1 C13 C11 126.2(2)
N1 C13 C11 110.39(19)
O2 C15 O3 124.8(2)
O2 C15 C14 124.8(2)
O3 C15 C14 110.4(2)
C7 C8 C10 115.8(2)
C7 C8 C9 124.6(2)
C10 C8 C9 119.5(2)
C6 C1 C2 116.8(2)
C6 C1 C7 117.4(2)
C2 C1 C7 125.7(2)
C3 C2 C1 121.0(3)
C3 C2 H2 119.5
C1 C2 H2 119.5
N1 C12 S2 126.4(2)
N1 C12 S1 110.68(18)
S2 C12 S1 122.90(15)
N1 C14 C15 110.9(2)
N1 C14 H14B 109.5
C15 C14 H14B 109.5
N1 C14 H14A 109.5
C15 C14 H14A 109.5
H14B C14 H14A 108.1
C10 C11 C13 120.7(2)
C10 C11 S1 130.01(18)
C13 C11 S1 109.24(16)
C5 C6 C1 121.8(3)
C5 C6 H6 119.1
C1 C6 H6 119.1
C3 C4 C5 119.2(3)
C3 C4 H4 120.4
C5 C4 H4 120.4
C8 C9 H9C 109.5
C8 C9 H9A 109.5
H9C C9 H9A 109.5
C8 C9 H9B 109.5
H9C C9 H9B 109.5
H9A C9 H9B 109.5
C4 C3 C2 120.9(3)
C4 C3 H3 119.5
C2 C3 H3 119.5
C4 C5 C6 120.3(3)
C4 C5 H5 119.9
C6 C5 H5 119.9

loop_
_geom_bond_atom_site_label_1
_geom_bond_atom_site_label_2
_geom_bond_distance
S1 C12 1.736(3)
S1 C11 1.751(2)
S2 C12 1.632(3)
N1 C12 1.366(3)
N1 C13 1.390(3)
N1 C14 1.452(3)
O1 C13 1.210(3)
O3 C15 1.320(3)
O3 H3A 0.8200
C7 C8 1.353(3)
C7 C1 1.457(3)
C7 H7 0.9300
C10 C11 1.344(3)
C10 C8 1.450(3)
C10 H10 0.9300
C13 C11 1.474(3)
C15 O2 1.197(4)
C15 C14 1.507(4)
C8 C9 1.494(4)
C1 C6 1.396(4)
C1 C2 1.399(4)
C2 C3 1.380(4)
C2 H2 0.9300
C14 H14B 0.9700
C14 H14A 0.9700
C6 C5 1.377(4)
C6 H6 0.9300
C4 C3 1.373(5)
C4 C5 1.375(5)
C4 H4 0.9300
C9 H9C 0.9600
C9 H9A 0.9600
C9 H9B 0.9600
C3 H3 0.9300
C5 H5 0.9300
